data_8000465
loop_
_publ_author_name
'Sui, Qi'
'Li, Peng'
'Sun, Rong'
'Fang, Yu-Hui'
'Wang, Lin'
'Wang, Bing-Wu'
'Gao, En-Qing'
'Gao, Song'

_publ_section_title
;
 Effects of Different Counter Anions on Solid-State Electron Transfer in
 Viologen Compounds: Modulation of Color and Piezo- and Photochromic
 Properties.
;
_journal_name_full 'The journal of physical chemistry letters'
_journal_page_first 9282
_journal_page_last 9288
_journal_paper_doi 10.1021/acs.jpclett.0c02690
_journal_year 2020
_chemical_formula_sum 'C72 H68 Cl4 N6 O36'
_chemical_formula_weight 1735.12
_space_group_crystal_system orthorhombic
_space_group_IT_number 48
_space_group_name_Hall '-P 2ab 2bc'
_space_group_name_H-M_alt 'P n n n :2'
_atom_sites_solution_hydrogens mixed
_atom_sites_solution_primary direct
_atom_sites_solution_secondary difmap
_audit_creation_method SHELXL-2014
_cell_angle_alpha 90
_cell_angle_beta 90
_cell_angle_gamma 90
_cell_formula_units_Z 2
_cell_length_a 6.6806(3)
_cell_length_b 20.8364(9)
_cell_length_c 27.9650(12)
_cell_measurement_reflns_used 3493
_cell_measurement_temperature 296(2)
_cell_measurement_theta_max 19.36
_cell_measurement_theta_min 2.39
_cell_volume 3892.7(3)
_computing_cell_refinement 'Bruker SMART'
_computing_data_collection 'Bruker SMART'
_computing_data_reduction 'Bruker SAINT'
_computing_molecular_graphics 'Bruker SHELXTL'
_computing_publication_material 'Bruker SHELXTL'
_computing_structure_refinement 'SHELXL-2014 (Sheldrick, 2014)'
_computing_structure_solution 'Bruker SHELXTL'
_diffrn_ambient_temperature 296(2)
_diffrn_measured_fraction_theta_full 1.000
_diffrn_measured_fraction_theta_max 0.998
_diffrn_measurement_device_type 'CCD area detector'
_diffrn_measurement_method 'phi and omega scan'
_diffrn_radiation_type MoK\a
_diffrn_radiation_wavelength 0.71073
_diffrn_reflns_av_R_equivalents 0.0934
_diffrn_reflns_av_unetI/netI 0.0495
_diffrn_reflns_Laue_measured_fraction_full 1.000
_diffrn_reflns_Laue_measured_fraction_max 0.998
_diffrn_reflns_limit_h_max 8
_diffrn_reflns_limit_h_min -8
_diffrn_reflns_limit_k_max 27
_diffrn_reflns_limit_k_min -24
_diffrn_reflns_limit_l_max 35
_diffrn_reflns_limit_l_min -37
_diffrn_reflns_number 50708
_diffrn_reflns_point_group_measured_fraction_full 1.000
_diffrn_reflns_point_group_measured_fraction_max 0.998
_diffrn_reflns_theta_full 25.242
_diffrn_reflns_theta_max 28.273
_diffrn_reflns_theta_min 1.219
_exptl_absorpt_coefficient_mu 0.250
_exptl_absorpt_correction_T_max 0.7457
_exptl_absorpt_correction_T_min 0.6772
_exptl_absorpt_correction_type multi-scan
_exptl_absorpt_process_details SADABS
_exptl_crystal_colour pink
_exptl_crystal_density_diffrn 1.480
_exptl_crystal_density_method 'not measured'
_exptl_crystal_description prism
_exptl_crystal_F_000 1796
_exptl_crystal_size_max 0.41
_exptl_crystal_size_mid 0.35
_exptl_crystal_size_min 0.33
_refine_diff_density_max 0.583
_refine_diff_density_min -0.474
_refine_diff_density_rms 0.077
_refine_ls_extinction_method none
_refine_ls_goodness_of_fit_ref 1.074
_refine_ls_hydrogen_treatment mixed
_refine_ls_matrix_type full
_refine_ls_number_parameters 325
_refine_ls_number_reflns 4833
_refine_ls_number_restraints 42
_refine_ls_restrained_S_all 1.094
_refine_ls_R_factor_all 0.1726
_refine_ls_R_factor_gt 0.0909
_refine_ls_shift/su_max 0.007
_refine_ls_shift/su_mean 0.000
_refine_ls_structure_factor_coef Fsqd
_refine_ls_weighting_details 'w=1/[\s^2^(Fo^2^)+(0.0934P)^2^+6.3605P] where P=(Fo^2^+2Fc^2^)/3'
_refine_ls_weighting_scheme calc
_refine_ls_wR_factor_gt 0.2310
_refine_ls_wR_factor_ref 0.2760
_reflns_Friedel_coverage 0.000
_reflns_number_gt 2244
_reflns_number_total 4833
_reflns_threshold_expression 'I > 2\s(I)'
_cod_data_source_file jz0c02690_si_003.cif
_cod_data_source_block 3
_cod_original_sg_symbol_H-M 'P n n n'
_cod_database_code 8000465
_shelx_space_group_comment
;
The symmetry employed for this shelxl refinement is uniquely defined
by the following loop, which should always be used as a source of
symmetry information in preference to the above space-group names.
They are only intended as comments.
;
_shelxl_version_number 2014-3

loop_
_space_group_symop_operation_xyz
'x, y, z'
'-x+1/2, -y+1/2, z'
'-x+1/2, y, -z+1/2'
'x, -y+1/2, -z+1/2'
'-x, -y, -z'
'x-1/2, y-1/2, -z'
'x-1/2, -y, z-1/2'
'-x, y-1/2, z-1/2'

loop_
_atom_site_label
_atom_site_type_symbol
_atom_site_fract_x
_atom_site_fract_y
_atom_site_fract_z
_atom_site_U_iso_or_equiv
_atom_site_adp_type
_atom_site_occupancy
_atom_site_site_symmetry_order
_atom_site_calc_flag
_atom_site_refinement_flags_posn
_atom_site_refinement_flags_adp
_atom_site_refinement_flags_occupancy
_atom_site_disorder_assembly
_atom_site_disorder_group
Cl1 Cl -0.6366(16) 0.6118(4) 0.1441(4) 0.0877(8) Uani 0.576(7) 1 d D . P A 1
O11 O -0.618(4) 0.6107(9) 0.1956(5) 0.361(15) Uani 0.576(7) 1 d D . P A 1
O12 O -0.819(2) 0.5825(8) 0.1326(8) 0.200(6) Uani 0.576(7) 1 d D . P A 1
O13 O -0.4582(17) 0.5900(7) 0.1259(8) 0.268(10) Uani 0.576(7) 1 d D . P A 1
O14 O -0.6561(14) 0.6768(4) 0.1290(5) 0.172(5) Uani 0.576(7) 1 d D . P A 1
Cl2 Cl -0.636(4) 0.6119(10) 0.1444(10) 0.0877(8) Uani 0.231(7) 1 d D . P B 2
O21 O -0.538(8) 0.5549(14) 0.1605(14) 0.361(15) Uani 0.231(7) 1 d D . P B 2
O22 O -0.842(5) 0.598(2) 0.1342(19) 0.200(6) Uani 0.231(7) 1 d D . P B 2
O23 O -0.638(5) 0.6610(16) 0.1811(14) 0.268(10) Uani 0.231(7) 1 d D . P B 2
O24 O -0.541(4) 0.6365(12) 0.1027(10) 0.172(5) Uani 0.231(7) 1 d D . P B 2
Cl3 Cl -0.6406(15) 0.6084(4) 0.1123(4) 0.0877(8) Uani 0.192(4) 1 d D . P C 3
O31 O -0.672(5) 0.6507(15) 0.1538(8) 0.361(15) Uani 0.192(4) 1 d D . P C 3
O32 O -0.803(2) 0.6199(13) 0.0812(5) 0.200(6) Uani 0.192(4) 1 d D . P C 3
O33 O -0.447(2) 0.6253(14) 0.0955(5) 0.268(10) Uani 0.192(4) 1 d D . P C 3
O34 O -0.635(4) 0.5434(8) 0.1303(12) 0.172(5) Uani 0.192(4) 1 d D . P C 3
O2 O -0.5106(5) 0.60040(15) -0.15345(9) 0.0584(8) Uani 1 1 d D . . . .
N1 N -0.5026(5) 0.54623(16) -0.37979(10) 0.0470(8) Uani 1 1 d . . . . .
N2 N -0.2500 0.7500 0.12598(14) 0.0435(11) Uani 1 2 d S T P . .
C2 C -0.5019(5) 0.61223(19) -0.23830(11) 0.0406(8) Uani 1 1 d . . . . .
C1 C -0.4948(6) 0.6357(2) -0.18745(13) 0.0462(9) Uani 1 1 d . . . . .
C20 C -0.2500 0.7500 0.22345(18) 0.0486(14) Uani 1 2 d S T P . .
O1 O -0.4688(5) 0.69806(15) -0.18439(10) 0.0629(9) Uani 1 1 d . . . . .
H1 H -0.450(9) 0.711(2) -0.156(2) 0.087(18) Uiso 1 1 d . . . . .
C5 C -0.5049(6) 0.56783(19) -0.33032(12) 0.0442(9) Uani 1 1 d . . . . .
C10 C -0.5005(6) 0.5094(2) -0.47429(13) 0.0494(10) Uani 1 1 d . . . . .
C11 C -0.6495(7) 0.4895(2) -0.44334(15) 0.0636(13) Uani 1 1 d . . . . .
H11A H -0.7517 0.4632 -0.4546 0.076 Uiso 1 1 calc R U . . .
C12 C -0.6482(7) 0.5081(2) -0.39613(14) 0.0560(11) Uani 1 1 d . . . . .
H12A H -0.7486 0.4941 -0.3756 0.067 Uiso 1 1 calc R U . . .
C6 C -0.5054(6) 0.5240(2) -0.29348(13) 0.0499(10) Uani 1 1 d . . . . .
H6A H -0.5073 0.4802 -0.2996 0.060 Uiso 1 1 calc R U . . .
C3 C -0.5002(6) 0.6551(2) -0.27586(13) 0.0500(10) Uani 1 1 d . . . . .
H3A H -0.4970 0.6990 -0.2698 0.060 Uiso 1 1 calc R U . . .
C4 C -0.5033(6) 0.6332(2) -0.32243(13) 0.0504(10) Uani 1 1 d . . . . .
H4A H -0.5043 0.6618 -0.3479 0.060 Uiso 1 1 calc R U . . .
C7 C -0.5029(6) 0.54695(19) -0.24701(14) 0.0469(9) Uani 1 1 d . . . . .
H7A H -0.5020 0.5183 -0.2215 0.056 Uiso 1 1 calc R U . . .
C8 C -0.3549(7) 0.5657(3) -0.40866(15) 0.0706(15) Uani 1 1 d . . . . .
H8A H -0.2521 0.5910 -0.3965 0.085 Uiso 1 1 calc R U . . .
C9 C -0.3539(7) 0.5486(3) -0.45585(15) 0.0705(15) Uani 1 1 d . . . . .
H9A H -0.2528 0.5637 -0.4758 0.085 Uiso 1 1 calc R U . . .
O5 O -0.4130(6) 0.74224(19) -0.09887(10) 0.0833(11) Uani 1 1 d D . . . .
C17 C -0.2500 0.7500 0.07354(17) 0.0466(13) Uani 1 2 d S T P D .
C14 C -0.2500 0.7500 -0.02437(18) 0.0502(14) Uani 1 2 d S T P . .
C13 C -0.2500 0.7500 -0.0782(2) 0.0579(17) Uani 1 2 d S T P . .
C15 C -0.0813(9) 0.7351(3) 0.00039(15) 0.0815(17) Uani 1 1 d . . . . .
H15A H 0.0348 0.7248 -0.0163 0.098 Uiso 1 1 calc R U . . .
C16 C -0.0784(8) 0.7349(3) 0.04983(15) 0.0804(17) Uani 1 1 d . . . . .
H16A H 0.0379 0.7248 0.0665 0.096 Uiso 1 1 calc R U . D .
O4 O -0.7192(12) 0.6533(4) -0.0665(2) 0.182(3) Uani 1 1 d D . . . .
H4B H -0.647(11) 0.631(3) -0.0860(17) 0.273 Uiso 1 1 d D U . . .
H4C H -0.653(14) 0.689(3) -0.062(3) 0.273 Uiso 1 1 d D U . . .
O3 O -0.5657(13) 0.5879(4) 0.0117(3) 0.190(3) Uani 1 1 d D . . . .
H3B H -0.61(2) 0.595(6) 0.0408(18) 0.285 Uiso 1 1 d D U . . .
H3C H -0.60(2) 0.6194(19) -0.006(2) 0.285 Uiso 1 1 d D U . . .
C18 C -0.1519(13) 0.7040(4) 0.1495(2) 0.055(2) Uani 0.791(15) 1 d . . P D 1
H18A H -0.0850 0.6723 0.1323 0.066 Uiso 0.791(15) 1 calc R U P D 1
C19 C -0.1480(12) 0.7027(4) 0.1982(2) 0.057(2) Uani 0.791(15) 1 d . . P D 1
H19A H -0.0782 0.6707 0.2143 0.068 Uiso 0.791(15) 1 calc R U P D 1
C19' C -0.088(5) 0.7322(15) 0.1989(9) 0.057(2) Uani 0.209(15) 1 d . . P D 2
H19B H 0.0286 0.7213 0.2150 0.068 Uiso 0.209(15) 1 calc R U P D 2
C18' C -0.093(5) 0.7301(15) 0.1498(10) 0.055(2) Uani 0.209(15) 1 d . . P D 2
H18B H 0.0165 0.7142 0.1332 0.066 Uiso 0.209(15) 1 calc R U P D 2

loop_
_atom_site_aniso_label
_atom_site_aniso_U_11
_atom_site_aniso_U_22
_atom_site_aniso_U_33
_atom_site_aniso_U_23
_atom_site_aniso_U_13
_atom_site_aniso_U_12
Cl1 0.0843(12) 0.0721(11) 0.107(2) 0.0181(12) 0.0108(13) -0.0044(9)
O11 0.58(4) 0.21(2) 0.29(2) 0.122(16) -0.07(3) -0.05(3)
O12 0.118(6) 0.123(11) 0.359(15) 0.008(9) 0.003(8) -0.049(7)
O13 0.132(8) 0.181(13) 0.49(3) -0.040(15) 0.023(12) 0.117(9)
O14 0.111(7) 0.088(6) 0.318(15) 0.109(8) 0.035(8) 0.000(5)
Cl2 0.0843(12) 0.0721(11) 0.107(2) 0.0181(12) 0.0108(13) -0.0044(9)
O21 0.58(4) 0.21(2) 0.29(2) 0.122(16) -0.07(3) -0.05(3)
O22 0.118(6) 0.123(11) 0.359(15) 0.008(9) 0.003(8) -0.049(7)
O23 0.132(8) 0.181(13) 0.49(3) -0.040(15) 0.023(12) 0.117(9)
O24 0.111(7) 0.088(6) 0.318(15) 0.109(8) 0.035(8) 0.000(5)
Cl3 0.0843(12) 0.0721(11) 0.107(2) 0.0181(12) 0.0108(13) -0.0044(9)
O31 0.58(4) 0.21(2) 0.29(2) 0.122(16) -0.07(3) -0.05(3)
O32 0.118(6) 0.123(11) 0.359(15) 0.008(9) 0.003(8) -0.049(7)
O33 0.132(8) 0.181(13) 0.49(3) -0.040(15) 0.023(12) 0.117(9)
O34 0.111(7) 0.088(6) 0.318(15) 0.109(8) 0.035(8) 0.000(5)
O2 0.0668(19) 0.077(2) 0.0316(14) 0.0047(13) -0.0030(14) 0.0019(16)
N1 0.0479(19) 0.061(2) 0.0317(16) -0.0128(14) -0.0016(14) -0.0040(17)
N2 0.055(3) 0.053(3) 0.022(2) 0.000 0.000 -0.005(2)
C2 0.0351(18) 0.059(2) 0.0278(17) -0.0029(15) -0.0015(15) -0.0011(18)
C1 0.043(2) 0.066(3) 0.0298(19) -0.0012(18) -0.0064(17) 0.002(2)
C20 0.059(3) 0.059(4) 0.028(3) 0.000 0.000 0.001(3)
O1 0.095(3) 0.065(2) 0.0289(15) -0.0077(14) -0.0089(16) -0.0022(18)
C5 0.042(2) 0.062(2) 0.0282(17) -0.0130(16) -0.0004(16) -0.0046(19)
C10 0.049(2) 0.063(3) 0.037(2) -0.0162(18) -0.0024(19) -0.005(2)
C11 0.067(3) 0.077(3) 0.046(2) -0.022(2) 0.006(2) -0.027(3)
C12 0.060(3) 0.067(3) 0.040(2) -0.013(2) 0.007(2) -0.018(2)
C6 0.056(2) 0.051(2) 0.043(2) -0.0085(18) 0.0009(19) 0.002(2)
C3 0.064(3) 0.053(2) 0.0326(19) -0.0070(17) -0.0007(19) -0.005(2)
C4 0.059(3) 0.063(3) 0.0290(18) -0.0025(17) -0.0020(19) -0.008(2)
C7 0.047(2) 0.057(2) 0.0358(19) 0.0015(17) -0.0014(18) 0.004(2)
C8 0.056(3) 0.112(4) 0.044(2) -0.027(2) 0.008(2) -0.029(3)
C9 0.061(3) 0.114(4) 0.037(2) -0.023(2) 0.008(2) -0.032(3)
O5 0.110(3) 0.110(3) 0.0300(15) -0.0085(17) -0.0111(17) -0.014(2)
C17 0.057(3) 0.059(4) 0.024(2) 0.000 0.000 -0.005(3)
C14 0.073(4) 0.053(3) 0.025(3) 0.000 0.000 -0.012(3)
C13 0.096(5) 0.051(4) 0.027(3) 0.000 0.000 -0.003(4)
C15 0.077(3) 0.135(5) 0.032(2) -0.003(3) 0.011(2) 0.016(3)
C16 0.066(3) 0.143(5) 0.032(2) 0.000(3) -0.001(2) 0.012(3)
O4 0.205(7) 0.206(7) 0.135(5) -0.041(5) 0.048(5) -0.052(6)
O3 0.155(6) 0.209(7) 0.208(7) -0.017(6) 0.016(6) 0.034(5)
C18 0.078(5) 0.053(5) 0.034(2) -0.003(3) 0.002(3) 0.010(4)
C19 0.084(5) 0.055(5) 0.032(2) 0.005(3) -0.001(3) 0.013(4)
C19' 0.084(5) 0.055(5) 0.032(2) 0.005(3) -0.001(3) 0.013(4)
C18' 0.078(5) 0.053(5) 0.034(2) -0.003(3) 0.002(3) 0.010(4)

loop_
_atom_type_symbol
_atom_type_description
_atom_type_scat_dispersion_real
_atom_type_scat_dispersion_imag
_atom_type_scat_source
C C 0.0033 0.0016 'International Tables Vol C Tables 4.2.6.8 and 6.1.1.4'
H H 0.0000 0.0000 'International Tables Vol C Tables 4.2.6.8 and 6.1.1.4'
N N 0.0061 0.0033 'International Tables Vol C Tables 4.2.6.8 and 6.1.1.4'
O O 0.0106 0.0060 'International Tables Vol C Tables 4.2.6.8 and 6.1.1.4'
Cl Cl 0.1484 0.1585 'International Tables Vol C Tables 4.2.6.8 and 6.1.1.4'

loop_
_geom_angle_atom_site_label_1
_geom_angle_atom_site_label_2
_geom_angle_atom_site_label_3
_geom_angle
_geom_angle_site_symmetry_1
_geom_angle_site_symmetry_3
_geom_angle_publ_flag
O13 Cl1 O12 121.6(10) . . ?
O13 Cl1 O14 106.5(8) . . ?
O12 Cl1 O14 105.5(8) . . ?
O13 Cl1 O11 106.8(11) . . ?
O12 Cl1 O11 107.4(10) . . ?
O14 Cl1 O11 108.6(9) . . ?
O24 Cl2 O21 110.8(13) . . ?
O24 Cl2 O22 109.7(14) . . ?
O21 Cl2 O22 109.5(14) . . ?
O24 Cl2 O23 109.3(13) . . ?
O21 Cl2 O23 111.6(14) . . ?
O22 Cl2 O23 105.9(13) . . ?
O32 Cl3 O33 116.9(11) . . ?
O32 Cl3 O34 113.2(12) . . ?
O33 Cl3 O34 109.0(12) . . ?
O32 Cl3 O31 105.9(12) . . ?
O33 Cl3 O31 104.0(12) . . ?
O34 Cl3 O31 107.0(13) . . ?
C12 N1 C8 120.7(3) . . ?
C12 N1 C5 120.1(3) . . ?
C8 N1 C5 119.2(3) . . ?
C18' N2 C18' 119(3) 2_465 . ?
C18 N2 C18 121.0(6) 2_465 . ?
C18' N2 C17 120.6(13) 2_465 . ?
C18' N2 C17 120.6(13) . . ?
C18 N2 C17 119.5(3) 2_465 . ?
C18 N2 C17 119.5(3) . . ?
C3 C2 C7 120.2(3) . . ?
C3 C2 C1 120.6(4) . . ?
C7 C2 C1 119.1(3) . . ?
O2 C1 O1 124.2(4) . . ?
O2 C1 C2 123.0(4) . . ?
O1 C1 C2 112.8(3) . . ?
C19' C20 C19' 118(2) 2_465 . ?
C19 C20 C19 119.0(6) 2_465 . ?
C19' C20 C20 121.0(12) 2_465 3_455 ?
C19' C20 C20 121.0(12) . 3_455 ?
C19 C20 C20 120.5(3) 2_465 3_455 ?
C19 C20 C20 120.5(3) . 3_455 ?
C6 C5 C4 122.3(3) . . ?
C6 C5 N1 120.4(3) . . ?
C4 C5 N1 117.2(3) . . ?
C9 C10 C11 117.1(4) . . ?
C9 C10 C10 121.0(5) . 5_464 ?
C11 C10 C10 121.9(5) . 5_464 ?
C12 C11 C10 120.7(4) . . ?
N1 C12 C11 120.0(4) . . ?
C5 C6 C7 118.3(4) . . ?
C2 C3 C4 120.3(4) . . ?
C5 C4 C3 118.5(4) . . ?
C2 C7 C6 120.3(4) . . ?
N1 C8 C9 120.5(4) . . ?
C8 C9 C10 120.9(4) . . ?
C16 C17 C16 121.7(5) . 2_465 ?
C16 C17 N2 119.2(3) . . ?
C16 C17 N2 119.2(3) 2_465 . ?
C15 C14 C15 118.7(5) 2_465 . ?
C15 C14 C13 120.6(3) 2_465 . ?
C15 C14 C13 120.6(3) . . ?
O5 C13 O5 124.6(5) 2_465 . ?
O5 C13 C14 117.7(3) 2_465 . ?
O5 C13 C14 117.7(3) . . ?
C14 C15 C16 121.4(5) . . ?
C17 C16 C15 118.4(5) . . ?
N2 C18 C19 121.0(6) . . ?
C18 C19 C20 119.0(6) . . ?
C20 C19' C18' 120(3) . . ?
N2 C18' C19' 121(3) . . ?

loop_
_geom_bond_atom_site_label_1
_geom_bond_atom_site_label_2
_geom_bond_distance
_geom_bond_site_symmetry_2
_geom_bond_publ_flag
Cl1 O13 1.373(8) . ?
Cl1 O12 1.400(8) . ?
Cl1 O14 1.425(8) . ?
Cl1 O11 1.445(9) . ?
Cl2 O24 1.423(9) . ?
Cl2 O21 1.429(9) . ?
Cl2 O22 1.435(9) . ?
Cl2 O23 1.449(10) . ?
Cl3 O32 1.410(9) . ?
Cl3 O33 1.423(9) . ?
Cl3 O34 1.444(9) . ?
Cl3 O31 1.472(9) . ?
O2 C1 1.206(5) . ?
N1 C12 1.337(5) . ?
N1 C8 1.338(5) . ?
N1 C5 1.455(4) . ?
N2 C18' 1.31(3) 2_465 ?
N2 C18' 1.31(3) . ?
N2 C18 1.334(7) 2_465 ?
N2 C18 1.334(7) . ?
N2 C17 1.466(6) . ?
C2 C3 1.379(5) . ?
C2 C7 1.382(5) . ?
C2 C1 1.504(5) . ?
C1 O1 1.314(5) . ?
C20 C19' 1.33(3) 2_465 ?
C20 C19' 1.33(3) . ?
C20 C19 1.390(7) 2_465 ?
C20 C19 1.390(7) . ?
C20 C20 1.485(10) 3_455 ?
C5 C6 1.376(6) . ?
C5 C4 1.379(6) . ?
C10 C9 1.375(6) . ?
C10 C11 1.383(6) . ?
C10 C10 1.491(7) 5_464 ?
C11 C12 1.376(5) . ?
C6 C7 1.385(5) . ?
C3 C4 1.380(5) . ?
C8 C9 1.367(6) . ?
O5 C13 1.243(4) . ?
C17 C16 1.361(6) . ?
C17 C16 1.361(6) 2_465 ?
C14 C15 1.358(6) 2_465 ?
C14 C15 1.358(6) . ?
C14 C13 1.506(7) . ?
C13 O5 1.243(4) 2_465 ?
C15 C16 1.383(6) . ?
C18 C19 1.364(8) . ?
C19' C18' 1.37(4) . ?
